data_7222696
loop_
_publ_author_name
'Wendorff, M.'
'Roehr, C.'

_publ_section_title
;
 Neue Erdalkalimetall-reiche binaere Indide: Ca2 In, Sr28 In11 und Sr5 In3
;
_journal_name_full
;
Zeitschrift fuer Naturforschung, Teil B. Anorganische Chemie, Organische 
Chemie (42,1987-)
;
_journal_page_first 619
_journal_page_last 628
_journal_volume 59
_journal_year 2004
_chemical_formula_sum 'In3 Sr5'
_chemical_name_systematic 'Sr5 In3'
_space_group_IT_number 140
_symmetry_space_group_name_Hall '-I 4 2c'
_symmetry_space_group_name_H-M 'I 4/m c m'
_cell_angle_alpha 90
_cell_angle_beta 90
_cell_angle_gamma 90
_cell_formula_units_Z 4
_cell_length_a 8.744
_cell_length_b 8.744
_cell_length_c 16.429
_cell_volume 1256.121
_citation_journal_id_ASTM ZNBSEN
_cod_data_source_file Wendorff_ZNBSEN_2004_1454.cif
_cod_data_source_block In3Sr5
_cod_database_code 7222696

loop_
_symmetry_equiv_pos_as_xyz
x,y,z
-y,x,z
-x,-y,z
y,-x,z
x,-y,-z+1/2
y,x,-z+1/2
-x,y,-z+1/2
-y,-x,-z+1/2
-x,-y,-z
y,-x,-z
x,y,-z
-y,x,-z
-x,y,z-1/2
-y,-x,z-1/2
x,-y,z-1/2
y,x,z-1/2
x+1/2,y+1/2,z+1/2
-y+1/2,x+1/2,z+1/2
-x+1/2,-y+1/2,z+1/2
y+1/2,-x+1/2,z+1/2
x+1/2,-y+1/2,-z+1
y+1/2,x+1/2,-z+1
-x+1/2,y+1/2,-z+1
-y+1/2,-x+1/2,-z+1
-x+1/2,-y+1/2,-z+1/2
y+1/2,-x+1/2,-z+1/2
x+1/2,y+1/2,-z+1/2
-y+1/2,x+1/2,-z+1/2
-x+1/2,y+1/2,z
-y+1/2,-x+1/2,z
x+1/2,-y+1/2,z
y+1/2,x+1/2,z

loop_
_atom_site_label
_atom_site_type_symbol
_atom_site_fract_x
_atom_site_fract_y
_atom_site_fract_z
_atom_site_occupancy
_atom_site_U_iso_or_equiv
In2 In 0 0 0.25 1 0.0
Sr2 Sr 0 0 0 1 0.0
In1 In 0.61501 0.11501 0 1 0.0
Sr1 Sr 0.17532 0.67532 0.14555 1 0.0
